data_7040493
loop_
_publ_author_name
'Zhang, Yu-Teng'
'Li, Shuang-Bao'
'Wang, Xin-Long'
'Gong, Ya-Ru'
'Shao, Kui-Zhan'
'Su, Zhong-Min'

_publ_section_title
;
 Synthesis, structures, and magnetic properties of metal-organic polyhedra
 based on unprecedented {V7} isopolyoxometalate clusters.
;
_journal_issue 38
_journal_name_full 'Dalton transactions (Cambridge, England : 2003)'
_journal_page_first 14898
_journal_page_last 14901
_journal_paper_doi 10.1039/c6dt02764d
_journal_volume 45
_journal_year 2016
_chemical_formula_moiety 'C84 H116 N6 O100 V28'
_chemical_formula_sum 'C103 H201.5 N10.5 O101 V28'
_chemical_formula_weight 4629.55
_space_group_crystal_system cubic
_space_group_IT_number 217
_space_group_name_Hall 'I -4 2 3'
_space_group_name_H-M_alt 'I -4 3 m'
_symmetry_space_group_name_Hall 'I -4 2 3'
_symmetry_space_group_name_H-M 'I -4 3 m'
_atom_sites_solution_hydrogens difmap
_audit_creation_date 2016-08-14
_audit_creation_method
;
Olex2 1.2-beta
(compiled 2016.07.08 svn.r3312 for OlexSys, GUI svn.r5203)
;
_audit_update_record
;
2016-08-14 deposited with the CCDC.
2016-08-24 downloaded from the CCDC.
;
_cell_angle_alpha 90
_cell_angle_beta 90
_cell_angle_gamma 90
_cell_formula_units_Z 2
_cell_length_a 21.9542(12)
_cell_length_b 21.9542(12)
_cell_length_c 21.9542(12)
_cell_measurement_reflns_used 2741
_cell_measurement_temperature 298(2)
_cell_measurement_theta_max 24.212
_cell_measurement_theta_min 2.272
_cell_volume 10581.6(10)
_computing_molecular_graphics 'Olex2 (Dolomanov et al., 2009)'
_computing_publication_material 'Olex2 (Dolomanov et al., 2009)'
_computing_structure_refinement 'ShelXL (Sheldrick, 2015)'
_diffrn_ambient_temperature 298.15
_diffrn_measured_fraction_theta_full 0.997
_diffrn_measured_fraction_theta_max 0.997
_diffrn_measurement_device_type 'Bruker Smart Apex II CCD'
_diffrn_radiation_type MoK\a
_diffrn_radiation_wavelength 0.71073
_diffrn_reflns_av_R_equivalents 0.1185
_diffrn_reflns_av_unetI/netI 0.0557
_diffrn_reflns_Laue_measured_fraction_full 0.997
_diffrn_reflns_Laue_measured_fraction_max 0.997
_diffrn_reflns_limit_h_max 26
_diffrn_reflns_limit_h_min -25
_diffrn_reflns_limit_k_max 26
_diffrn_reflns_limit_k_min -26
_diffrn_reflns_limit_l_max 19
_diffrn_reflns_limit_l_min -26
_diffrn_reflns_number 30780
_diffrn_reflns_point_group_measured_fraction_full 0.998
_diffrn_reflns_point_group_measured_fraction_max 0.998
_diffrn_reflns_theta_full 25.045
_diffrn_reflns_theta_max 25.045
_diffrn_reflns_theta_min 1.855
_exptl_absorpt_coefficient_mu 1.255
_exptl_absorpt_correction_T_max 0.759
_exptl_absorpt_correction_T_min 0.747
_exptl_absorpt_correction_type multi-scan
_exptl_crystal_colour yellowish-brown
_exptl_crystal_colour_primary yellowish-brown
_exptl_crystal_density_diffrn 1.453
_exptl_crystal_description block
_exptl_crystal_F_000 4690
_exptl_crystal_size_max 0.24
_exptl_crystal_size_mid 0.22
_exptl_crystal_size_min 0.22
_refine_diff_density_max 0.281
_refine_diff_density_min -0.476
_refine_diff_density_rms 0.080
_refine_ls_abs_structure_details
;
 Refined as an inversion twin.
;
_refine_ls_abs_structure_Flack 0.45(9)
_refine_ls_extinction_method none
_refine_ls_goodness_of_fit_ref 1.023
_refine_ls_hydrogen_treatment constr
_refine_ls_matrix_type full
_refine_ls_number_parameters 107
_refine_ls_number_reflns 1757
_refine_ls_number_restraints 17
_refine_ls_restrained_S_all 1.042
_refine_ls_R_factor_all 0.1007
_refine_ls_R_factor_gt 0.0635
_refine_ls_shift/su_max 0.000
_refine_ls_shift/su_mean 0.000
_refine_ls_structure_factor_coef Fsqd
_refine_ls_weighting_details 'w=1/[\s^2^(Fo^2^)+(0.0927P)^2^] where P=(Fo^2^+2Fc^2^)/3'
_refine_ls_weighting_scheme calc
_refine_ls_wR_factor_gt 0.1433
_refine_ls_wR_factor_ref 0.1605
_reflns_Friedel_coverage 0.844
_reflns_Friedel_fraction_full 0.999
_reflns_Friedel_fraction_max 0.999
_reflns_number_gt 1179
_reflns_number_total 1757
_reflns_threshold_expression 'I > 2\s(I)'
_cod_data_source_file c6dt02764d2.cif
_cod_data_source_block 1490972_sq
_cod_depositor_comments
;Adding full bibliography for 7040492--7040493.cif.

 Adding full bibliography for 7040492--7040493.cif.
;
_cod_original_cell_volume 10581.6(17)
_cod_original_formula_sum 'C103 H201.50 N10.50 O101 V28'
_cod_database_code 7040493
_shelx_space_group_comment
;
The symmetry employed for this shelxl refinement is uniquely defined
by the following loop, which should always be used as a source of
symmetry information in preference to the above space-group names.
They are only intended as comments.
;
_olex2_refinement_description
;
1. Twinned data refinement
 Scales: 0.55(9) 0.45(9)
2. Fixed Uiso
 At 1.5 times of:
  All C(H,H,H) groups, All O(H,H) groups
3. Rigid bond restraints
 C5, O3
 with sigma for 1-2 distances of 0.002 and sigma for 1-3 distances of 0.002
 C6, O2
 with sigma for 1-2 distances of 0.002 and sigma for 1-3 distances of 0.002
 O5, C4
 with sigma for 1-2 distances of 0.002 and sigma for 1-3 distances of 0.002
 C1, C2
 with sigma for 1-2 distances of 0.002 and sigma for 1-3 distances of 0.002
 C2, C3
 with sigma for 1-2 distances of 0.002 and sigma for 1-3 distances of 0.002
4. Uiso/Uaniso restraints and constraints
Uanis(C5) \\sim Ueq, Uanis(C6) \\sim Ueq: with sigma of 0.01 and sigma for
terminal atoms of 0.002
5. Others
 Fixed Sof: H1WA(0.16667) H1WB(0.16667) H6A(0.5) H6B(0.5) H6C(0.5) H4A(0.5)
 H4B(0.5) H4C(0.5) N1(0.25) H5A(0.5) H5C(0.5)
6.a Riding coordinates:
 O1W(H1WA,H1WB), C6(H6A,H6B,H6C), C4(H4A,H4B,H4C), C5(H5A,H5B,H5C)
;
_platon_squeeze_void_probe_radius 1.20
_shelx_shelxl_version_number 2014/7
_olex2_submission_special_instructions 'No special instructions were received'

loop_
_space_group_symop_operation_xyz
'x, y, z'
'-x, -y, z'
'-x, y, -z'
'x, -y, -z'
'z, x, y'
'z, -x, -y'
'-z, -x, y'
'-z, x, -y'
'y, z, x'
'-y, z, -x'
'y, -z, -x'
'-y, -z, x'
'y, x, z'
'-y, -x, z'
'y, -x, -z'
'-y, x, -z'
'x, z, y'
'-x, z, -y'
'-x, -z, y'
'x, -z, -y'
'z, y, x'
'z, -y, -x'
'-z, y, -x'
'-z, -y, x'
'x+1/2, y+1/2, z+1/2'
'-x+1/2, -y+1/2, z+1/2'
'-x+1/2, y+1/2, -z+1/2'
'x+1/2, -y+1/2, -z+1/2'
'z+1/2, x+1/2, y+1/2'
'z+1/2, -x+1/2, -y+1/2'
'-z+1/2, -x+1/2, y+1/2'
'-z+1/2, x+1/2, -y+1/2'
'y+1/2, z+1/2, x+1/2'
'-y+1/2, z+1/2, -x+1/2'
'y+1/2, -z+1/2, -x+1/2'
'-y+1/2, -z+1/2, x+1/2'
'y+1/2, x+1/2, z+1/2'
'-y+1/2, -x+1/2, z+1/2'
'y+1/2, -x+1/2, -z+1/2'
'-y+1/2, x+1/2, -z+1/2'
'x+1/2, z+1/2, y+1/2'
'-x+1/2, z+1/2, -y+1/2'
'-x+1/2, -z+1/2, y+1/2'
'x+1/2, -z+1/2, -y+1/2'
'z+1/2, y+1/2, x+1/2'
'z+1/2, -y+1/2, -x+1/2'
'-z+1/2, y+1/2, -x+1/2'
'-z+1/2, -y+1/2, x+1/2'

loop_
_atom_site_label
_atom_site_type_symbol
_atom_site_fract_x
_atom_site_fract_y
_atom_site_fract_z
_atom_site_U_iso_or_equiv
_atom_site_adp_type
_atom_site_occupancy
_atom_site_site_symmetry_order
_atom_site_calc_flag
_atom_site_refinement_flags_posn
_atom_site_refinement_flags_adp
_atom_site_refinement_flags_occupancy
V2 V 0.31248(10) 0.31248(10) 0.68752(10) 0.0645(11) Uani 1 6 d S T P
V1 V 0.37887(9) 0.27207(8) 0.82757(8) 0.0793(6) Uani 1 1 d . . .
O1 O 0.3261(3) 0.3261(3) 0.7610(4) 0.072(2) Uani 1 2 d S T P
O5 O 0.4254(4) 0.2441(3) 0.7559(3) 0.076(2) Uani 1 2 d S TU P
O2 O 0.3107(4) 0.3107(4) 0.8746(5) 0.092(3) Uani 1 2 d S TU P
O6 O 0.4246(3) 0.3515(4) 0.8336(4) 0.094(2) Uani 1 1 d . . .
O3 O 0.3307(5) 0.2022(4) 0.7978(4) 0.089(3) Uani 1 2 d S TU P
O1W O 0.3615(5) 0.3615(5) 0.6385(5) 0.100(6) Uani 1 6 d S T P
H1WA H 0.3873 0.3871 0.6501 0.151 Uiso 0.3333 2 d RS T P
H1WB H 0.3615 0.3613 0.5985 0.151 Uiso 0.3333 2 d RS T P
C1 C 0.4062(5) 0.4062(5) 0.8328(7) 0.092(5) Uani 1 2 d S TU P
O4 O 0.4140(4) 0.2419(4) 0.8822(4) 0.118(3) Uani 1 1 d . . .
C6 C 0.3139(6) 0.3139(6) 0.9400(7) 0.099(3) Uani 1 2 d S TU P
H6A H 0.2780 0.3340 0.9556 0.148 Uiso 0.5 1 d R . .
H6B H 0.3169 0.2742 0.9568 0.148 Uiso 0.5 1 d R . .
H6C H 0.3492 0.3376 0.9512 0.148 Uiso 0.5 1 d R . .
C3 C 0.5169(6) 0.4388(6) 0.8361(5) 0.095(3) Uani 1 1 d . U .
C2 C 0.4559(5) 0.4559(5) 0.8336(6) 0.085(4) Uani 1 2 d S TU P
C4 C 0.4739(9) 0.2768(6) 0.7232(6) 0.126(7) Uani 1 2 d S TU P
H4A H 0.4879 0.2522 0.6903 0.189 Uiso 0.5 1 d R . .
H4B H 0.4593 0.3151 0.7085 0.189 Uiso 0.5 1 d R . .
H4C H 0.5068 0.2837 0.7515 0.189 Uiso 0.5 1 d R . .
N1 N 0.5383(18) 0.381(2) 0.8497(17) 0.101(13) Uani 0.25 1 d . . .
C5 C 0.3013(10) 0.1609(7) 0.8391(7) 0.121(4) Uani 1 2 d S TU P
H5A H 0.2794 0.1302 0.8165 0.182 Uiso 0.5 1 d R . .
H5B H 0.3325 0.1420 0.8579 0.182 Uiso 1 2 d RS T P
H5C H 0.2737 0.1824 0.8649 0.182 Uiso 0.5 1 d R . .

loop_
_atom_site_aniso_label
_atom_site_aniso_U_11
_atom_site_aniso_U_22
_atom_site_aniso_U_33
_atom_site_aniso_U_23
_atom_site_aniso_U_13
_atom_site_aniso_U_12
V2 0.0645(11) 0.0645(11) 0.0645(11) -0.0012(11) -0.0012(11) 0.0012(11)
V1 0.0844(13) 0.0847(13) 0.0688(11) 0.0041(9) -0.0163(9) 0.0021(10)
O1 0.068(3) 0.068(3) 0.078(6) 0.002(3) 0.002(3) 0.007(5)
O5 0.067(5) 0.080(4) 0.080(4) 0.000(5) -0.008(3) 0.008(3)
O2 0.097(4) 0.097(4) 0.084(4) 0.000(4) 0.000(4) -0.004(6)
O6 0.093(5) 0.084(5) 0.105(6) -0.015(4) -0.028(5) -0.003(4)
O3 0.089(7) 0.089(4) 0.089(4) -0.014(5) 0.000(4) 0.000(4)
O1W 0.100(6) 0.100(6) 0.100(6) -0.013(7) -0.013(7) 0.013(7)
C1 0.107(9) 0.107(9) 0.062(9) -0.008(6) -0.008(6) -0.033(10)
O4 0.136(7) 0.125(6) 0.092(6) 0.012(5) -0.027(5) 0.001(5)
C6 0.102(3) 0.102(3) 0.092(4) -0.001(2) -0.001(2) 0.001(3)
C3 0.109(6) 0.090(8) 0.085(7) -0.019(6) 0.009(7) -0.010(7)
C2 0.101(5) 0.101(5) 0.053(7) -0.012(5) -0.012(5) -0.026(6)
C4 0.125(15) 0.126(10) 0.126(10) 0.008(12) 0.026(6) -0.026(6)
N1 0.10(3) 0.11(3) 0.10(3) 0.00(2) 0.02(2) -0.08(3)
C5 0.123(5) 0.120(4) 0.120(4) 0.008(3) 0.0060(19) -0.0060(19)

loop_
_atom_type_symbol
_atom_type_description
_atom_type_scat_dispersion_real
_atom_type_scat_dispersion_imag
_atom_type_scat_source
C C 0.0033 0.0016 'International Tables Vol C Tables 4.2.6.8 and 6.1.1.4'
H H 0.0000 0.0000 'International Tables Vol C Tables 4.2.6.8 and 6.1.1.4'
N N 0.0061 0.0033 'International Tables Vol C Tables 4.2.6.8 and 6.1.1.4'
O O 0.0106 0.0060 'International Tables Vol C Tables 4.2.6.8 and 6.1.1.4'
V V 0.3005 0.5294 'International Tables Vol C Tables 4.2.6.8 and 6.1.1.4'

loop_
_geom_angle_atom_site_label_1
_geom_angle_atom_site_label_2
_geom_angle_atom_site_label_3
_geom_angle
_geom_angle_site_symmetry_1
_geom_angle_site_symmetry_3
O1 V2 O1 108.4(3) 11_566 8_656
O1 V2 O1 108.4(3) 11_566 .
O1 V2 O1 108.4(3) 8_656 .
O1 V2 O1W 110.5(3) 8_656 .
O1 V2 O1W 110.5(3) . .
O1 V2 O1W 110.5(3) 11_566 .
O1 V1 V1 84.9(2) . 20_566
O5 V1 V1 38.4(2) . 20_566
O5 V1 O1 84.9(3) . .
O5 V1 O2 158.1(4) . .
O5 V1 O6 93.6(4) . .
O5 V1 O3 76.8(3) . .
O2 V1 V1 131.5(3) . 20_566
O2 V1 O1 73.9(3) . .
O2 V1 O6 88.4(4) . .
O6 V1 V1 131.1(2) . 20_566
O6 V1 O1 80.8(3) . .
O3 V1 V1 38.4(3) . 20_566
O3 V1 O1 85.3(4) . .
O3 V1 O2 95.7(4) . .
O3 V1 O6 163.8(4) . .
O4 V1 V1 104.0(4) . 20_566
O4 V1 O1 171.0(4) . .
O4 V1 O5 102.9(4) . .
O4 V1 O2 98.6(5) . .
O4 V1 O6 94.1(4) . .
O4 V1 O3 100.8(5) . .
V2 O1 V1 129.6(2) . .
V2 O1 V1 129.6(2) . 13
V1 O1 V1 97.2(4) . 13
V1 O5 V1 103.2(4) 20_566 .
C4 O5 V1 127.7(3) . 20_566
C4 O5 V1 127.7(3) . .
V1 O2 V1 111.4(5) . 13
C6 O2 V1 119.9(4) . .
C6 O2 V1 119.9(4) . 13
C1 O6 V1 131.3(9) . .
V1 O3 V1 103.2(5) 20_566 .
C5 O3 V1 121.5(5) . .
C5 O3 V1 121.5(5) . 20_566
V2 O1W H1WA 127.0 . .
V2 O1W H1WB 125.0 . .
H1WA O1W H1WB 108.0 . .
O6 C1 O6 127.1(16) 13 .
O6 C1 C2 116.4(8) . .
O6 C1 C2 116.4(8) 13 .
O2 C6 H6A 109.6 . .
O2 C6 H6B 110.2 . .
O2 C6 H6C 108.6 . .
H6A C6 H6B 109.9 . .
H6A C6 H6C 108.5 . .
H6B C6 H6C 109.9 . .
C3 C3 C2 119.3(8) 14_665 .
C3 C3 N1 114.0(15) 14_665 .
N1 C3 C2 125.6(18) . .
C3 C2 C1 119.3(8) . .
C3 C2 C1 119.3(8) 13 .
C3 C2 C3 121.3(15) 13 .
O5 C4 H4A 109.1 . .
O5 C4 H4B 110.6 . .
O5 C4 H4C 107.7 . .
H4A C4 H4B 110.5 . .
H4A C4 H4C 109.6 . .
H4B C4 H4C 109.2 . .
O3 C5 H5A 109.9 . .
O3 C5 H5B 103.7 . .
O3 C5 H5C 110.4 . .
H5A C5 H5B 107.0 . .
H5A C5 H5C 109.6 . .
H5B C5 H5C 116.1 . .

loop_
_geom_bond_atom_site_label_1
_geom_bond_atom_site_label_2
_geom_bond_distance
_geom_bond_site_symmetry_2
V2 O1 1.667(9) 11_566
V2 O1 1.667(9) .
V2 O1 1.667(9) 8_656
V2 O1W 1.87(2) .
V1 V1 3.094(4) 20_566
V1 O1 2.211(6) .
V1 O5 1.974(6) .
V1 O2 2.007(6) .
V1 O6 2.016(8) .
V1 O3 1.974(7) .
V1 O4 1.573(8) .
O1 V1 2.211(6) 13
O5 V1 1.974(6) 20_566
O5 C4 1.469(19) .
O2 V1 2.007(6) 13
O2 C6 1.438(19) .
O6 C1 1.268(9) .
O3 V1 1.974(7) 20_566
O3 C5 1.44(2) .
O1W H1WA 0.8379 .
O1W H1WB 0.8782 .
C1 O6 1.268(9) 13
C1 C2 1.54(2) .
C6 H6A 0.9655 .
C6 H6B 0.9489 .
C6 H6C 0.9663 .
C3 C3 1.37(2) 14_665
C3 C2 1.392(15) .
C3 N1 1.38(5) .
C2 C3 1.392(15) 13
C4 H4A 0.9519 .
C4 H4B 0.9560 .
C4 H4C 0.9668 .
C5 H5A 0.9643 .
C5 H5B 0.9005 .
C5 H5C 0.9546 .

loop_
_geom_torsion_atom_site_label_1
_geom_torsion_atom_site_label_2
_geom_torsion_atom_site_label_3
_geom_torsion_atom_site_label_4
_geom_torsion
_geom_torsion_site_symmetry_1
_geom_torsion_site_symmetry_4
V1 O6 C1 O6 7(3) . 13
V1 O6 C1 C2 -175.4(8) . .
O1 V2 O1 V1 -135.44(19) 11_566 13
O1 V2 O1 V1 135.44(19) 8_656 .
O1 V2 O1 V1 -18.0(9) 8_656 13
O1 V2 O1 V1 18.0(9) 11_566 .
O6 C1 C2 C3 -176.6(13) . 13
O6 C1 C2 C3 1(2) 13 13
O6 C1 C2 C3 176.6(13) 13 .
O6 C1 C2 C3 -1(2) . .
O1W V2 O1 V1 -103.3(5) . .
O1W V2 O1 V1 103.3(5) . 13
C3 C3 C2 C1 179.2(9) 14_665 .
C3 C3 C2 C3 -5.2(19) 14_665 13
N1 C3 C2 C1 -13(3) . .
N1 C3 C2 C3 162(2) . 13

loop_
_platon_squeeze_void_nr
_platon_squeeze_void_average_x
_platon_squeeze_void_average_y
_platon_squeeze_void_average_z
_platon_squeeze_void_volume
_platon_squeeze_void_count_electrons
_platon_squeeze_void_content
1 0.000 0.000 0.000 846 168 ' '
2 -0.136 -0.111 0.426 1807 499 ' '
3 0.500 0.500 0.500 846 168 ' '

loop_
_twin_individual_id
_twin_individual_mass_fraction_refined
1 0.55(9)
2 0.45(9)
